data_4023022
loop_
_publ_author_name
'Moloy Banerjee'
'Susanna J. Emond'
'Sergey V. Lindeman'
'Rajendra Rathore'

_publ_section_title
;
 Practical Synthesis of Unsymmetrical Tetraarylethylenes and
 Their Application for the Preparation of
 [Triphenylethylene-Spacer-Triphenylethylene] Triads
;
_journal_name_full 'Journal of Organic Chemistry'
_journal_page_first 8054
_journal_page_last 8061
_journal_paper_doi 10.1021/jo701474y
_journal_volume 72
_journal_year 2007
_chemical_formula_sum 'C65.1 H62.2 Cl0.2'
_chemical_formula_weight 851.64
_chemical_name_systematic
; 
 ? 
;
_space_group_IT_number 15
_symmetry_cell_setting monoclinic
_symmetry_space_group_name_Hall '-C 2yc'
_symmetry_space_group_name_H-M 'C 1 2/c 1'
_atom_sites_solution_hydrogens geom
_atom_sites_solution_primary direct
_atom_sites_solution_secondary difmap
_audit_creation_method SHELXL-97
_cell_angle_alpha 90.00
_cell_angle_beta 123.9420(10)
_cell_angle_gamma 90.00
_cell_formula_units_Z 8
_cell_length_a 44.5922(14)
_cell_length_b 9.3105(3)
_cell_length_c 30.3100(9)
_cell_measurement_reflns_used 3709
_cell_measurement_temperature 100(2)
_cell_measurement_theta_max 60
_cell_measurement_theta_min 2
_cell_volume 10439.7(6)
_computing_cell_refinement 'SAINT v7.23A (Bruker, 2005)'
_computing_data_collection 'APEX2 v2.0-2 (Bruker, 2005)'
_computing_data_reduction 'SADABS-2004/1 (Bruker, 2005)'
_computing_molecular_graphics 'XP v5.1 (Bruker, 1998)'
_computing_publication_material 'XCIF v6.12 (Bruker, 2001)'
_computing_structure_refinement 'SHELXL-97 v.97-2 (Sheldrick, 1993-1997)'
_computing_structure_solution 'XS/SHELXTL v6.12 (Bruker, 2001)'
_diffrn_ambient_temperature 100(2)
_diffrn_measured_fraction_theta_full 0.963
_diffrn_measured_fraction_theta_max 0.963
_diffrn_measurement_device_type 'Bruker APEX2 CCD detector'
_diffrn_measurement_method '\w scans'
_diffrn_radiation_monochromator graphite
_diffrn_radiation_source 'fine-focus sealed tube'
_diffrn_radiation_type CuK\a
_diffrn_radiation_wavelength 1.54178
_diffrn_reflns_av_R_equivalents 0.0672
_diffrn_reflns_av_sigmaI/netI 0.0597
_diffrn_reflns_limit_h_max 44
_diffrn_reflns_limit_h_min -51
_diffrn_reflns_limit_k_max 11
_diffrn_reflns_limit_k_min 0
_diffrn_reflns_limit_l_max 35
_diffrn_reflns_limit_l_min 0
_diffrn_reflns_number 43886
_diffrn_reflns_theta_full 67.48
_diffrn_reflns_theta_max 67.48
_diffrn_reflns_theta_min 2.39
_exptl_absorpt_coefficient_mu 0.547
_exptl_absorpt_correction_T_max 0.9679
_exptl_absorpt_correction_T_min 0.8619
_exptl_absorpt_correction_type multi-scan
_exptl_crystal_colour colorless
_exptl_crystal_density_diffrn 1.084
_exptl_crystal_density_method 'not measured'
_exptl_crystal_description needle
_exptl_crystal_F_000 3650
_exptl_crystal_size_max 0.28
_exptl_crystal_size_mid 0.06
_exptl_crystal_size_min 0.06
_refine_diff_density_max 0.304
_refine_diff_density_min -0.280
_refine_diff_density_rms 0.042
_refine_ls_extinction_coef 0.00025(2)
_refine_ls_extinction_expression Fc^*^=kFc[1+0.001xFc^2^\l^3^/sin(2\q)]^-1/4^
_refine_ls_extinction_method SHELXL
_refine_ls_goodness_of_fit_ref 1.033
_refine_ls_hydrogen_treatment constr
_refine_ls_matrix_type full
_refine_ls_number_parameters 604
_refine_ls_number_reflns 9059
_refine_ls_number_restraints 10
_refine_ls_restrained_S_all 1.047
_refine_ls_R_factor_all 0.0966
_refine_ls_R_factor_gt 0.0558
_refine_ls_shift/su_max 0.002
_refine_ls_shift/su_mean 0.000
_refine_ls_structure_factor_coef Fsqd
_refine_ls_weighting_details 'calc w=1/[\s^2^(Fo^2^)+(0.0673P)^2^+0.0456P] where P=(Fo^2^+2Fc^2^)/3'
_refine_ls_weighting_scheme calc
_refine_ls_wR_factor_gt 0.1221
_refine_ls_wR_factor_ref 0.1371
_reflns_number_gt 5869
_reflns_number_total 9059
_reflns_threshold_expression >2sigma(I)
_cod_data_source_file jo701474y-File003.cif
_cod_data_source_block raj7s
_cod_original_sg_symbol_H-M 'C 2/c'
_cod_original_formula_sum 'C65.10 H62.20 Cl0.20'
_cod_database_code 4023022

loop_
_symmetry_equiv_pos_as_xyz
'x, y, z'
'-x, y, -z+1/2'
'x+1/2, y+1/2, z'
'-x+1/2, y+1/2, -z+1/2'
'-x, -y, -z'
'x, -y, z-1/2'
'-x+1/2, -y+1/2, -z'
'x+1/2, -y+1/2, z-1/2'

loop_
_atom_site_label
_atom_site_type_symbol
_atom_site_fract_x
_atom_site_fract_y
_atom_site_fract_z
_atom_site_U_iso_or_equiv
_atom_site_adp_type
_atom_site_occupancy
_atom_site_symmetry_multiplicity
_atom_site_calc_flag
_atom_site_refinement_flags
_atom_site_disorder_assembly
_atom_site_disorder_group
C1A C 0.04999(6) 0.0626(2) 0.14252(9) 0.0331(5) Uani 1 1 d . A .
H1A1 H 0.0279 0.0033 0.1221 0.040 Uiso 1 1 calc R . .
H1A2 H 0.0695 0.0107 0.1429 0.040 Uiso 1 1 calc R . .
C2A C 0.06029(6) 0.0741(2) 0.19937(9) 0.0377(6) Uani 1 1 d . . .
H2A1 H 0.0402 0.1195 0.1993 0.045 Uiso 1 1 calc R A .
H2A2 H 0.0818 0.1366 0.2199 0.045 Uiso 1 1 calc R . .
C3A C 0.06851(8) -0.0721(3) 0.22639(12) 0.0585(8) Uani 0.50 1 d PD A -1
H3A1 H 0.0465 -0.1316 0.2049 0.070 Uiso 0.50 1 calc PR A -1
H3A2 H 0.0875 -0.1172 0.2236 0.070 Uiso 0.50 1 calc PR A -1
C4A C 0.0800(2) -0.0849(9) 0.2815(3) 0.047(2) Uiso 0.50 1 d PD A -1
H4A1 H 0.0796 -0.1873 0.2900 0.057 Uiso 0.50 1 calc PR A -1
H4A2 H 0.0629 -0.0322 0.2867 0.057 Uiso 0.50 1 calc PR A -1
C5A C 0.11692(12) -0.0268(5) 0.31824(19) 0.0404(12) Uiso 0.50 1 d PD A -1
H5A1 H 0.1243 -0.0445 0.3552 0.048 Uiso 0.50 1 calc PR A -1
H5A2 H 0.1162 0.0785 0.3132 0.048 Uiso 0.50 1 calc PR A -1
C6A C 0.14540(14) -0.0900(6) 0.3112(2) 0.0488(13) Uiso 0.50 1 d PD A -1
H6A1 H 0.1688 -0.0448 0.3365 0.073 Uiso 0.50 1 calc PR A -1
H6A2 H 0.1386 -0.0722 0.2748 0.073 Uiso 0.50 1 calc PR A -1
H6A3 H 0.1472 -0.1937 0.3178 0.073 Uiso 0.50 1 calc PR A -1
C3C C 0.06851(8) -0.0721(3) 0.22639(12) 0.0585(8) Uani 0.50 1 d PD A -2
H3C1 H 0.0898 -0.1153 0.2292 0.070 Uiso 0.50 1 calc PR A -2
H3C2 H 0.0476 -0.1373 0.2051 0.070 Uiso 0.50 1 calc PR A -2
C4C C 0.0765(3) -0.0519(10) 0.2848(3) 0.070(3) Uiso 0.50 1 d PD A -2
H4C1 H 0.0915 -0.1330 0.3077 0.084 Uiso 0.50 1 calc PR A -2
H4C2 H 0.0904 0.0379 0.3007 0.084 Uiso 0.50 1 calc PR A -2
C5C C 0.04229(18) -0.0457(7) 0.2824(3) 0.079(2) Uiso 0.50 1 d PD A -2
H5C1 H 0.0267 0.0312 0.2575 0.095 Uiso 0.50 1 calc PR A -2
H5C2 H 0.0480 -0.0208 0.3181 0.095 Uiso 0.50 1 calc PR A -2
C6C C 0.02155(18) -0.1879(7) 0.2645(3) 0.090(2) Uiso 0.50 1 d PD A -2
H6C1 H -0.0004 -0.1792 0.2644 0.135 Uiso 0.50 1 calc PR A -2
H6C2 H 0.0368 -0.2645 0.2890 0.135 Uiso 0.50 1 calc PR A -2
H6C3 H 0.0149 -0.2110 0.2285 0.135 Uiso 0.50 1 calc PR A -2
C1B C 0.03096(6) 0.1727(2) 0.05504(8) 0.0327(5) Uani 1 1 d . A .
H1B1 H 0.0486 0.1054 0.0562 0.039 Uiso 1 1 calc R . .
H1B2 H 0.0073 0.1230 0.0369 0.039 Uiso 1 1 calc R . .
C2B C 0.02737(7) 0.3019(3) 0.02232(9) 0.0391(6) Uani 1 1 d . . .
H2B1 H 0.0512 0.3494 0.0397 0.047 Uiso 1 1 calc R B .
H2B2 H 0.0105 0.3709 0.0223 0.047 Uiso 1 1 calc R . .
C3B C 0.01393(7) 0.2681(3) -0.03517(10) 0.0508(7) Uani 0.50 1 d PD B -1
H3B1 H -0.0107 0.2287 -0.0516 0.061 Uiso 0.50 1 calc PR B -1
H3B2 H 0.0109 0.3623 -0.0523 0.061 Uiso 0.50 1 calc PR B -1
C4B C 0.03051(14) 0.1805(5) -0.0523(2) 0.0337(11) Uiso 0.50 1 d PD B -1
H4B1 H 0.0150 0.1771 -0.0916 0.040 Uiso 0.50 1 calc PR B -1
H4B2 H 0.0315 0.0820 -0.0392 0.040 Uiso 0.50 1 calc PR B -1
C5B C 0.06879(12) 0.2226(5) -0.03537(18) 0.0333(11) Uiso 0.50 1 d PD B -1
H5B1 H 0.0694 0.3270 -0.0409 0.040 Uiso 0.50 1 calc PR B -1
H5B2 H 0.0858 0.2031 0.0031 0.040 Uiso 0.50 1 calc PR B -1
C6B C 0.08138(16) 0.1433(6) -0.0654(2) 0.0437(15) Uiso 0.50 1 d PD B -1
H6B1 H 0.1059 0.1746 -0.0530 0.066 Uiso 0.50 1 calc PR B -1
H6B2 H 0.0650 0.1639 -0.1035 0.066 Uiso 0.50 1 calc PR B -1
H6B3 H 0.0814 0.0398 -0.0595 0.066 Uiso 0.50 1 calc PR B -1
C3D C 0.01393(7) 0.2681(3) -0.03517(10) 0.0508(7) Uani 0.50 1 d PD B -2
H3D1 H 0.0045 0.3559 -0.0573 0.061 Uiso 0.50 1 calc PR B -2
H3D2 H -0.0056 0.1953 -0.0502 0.061 Uiso 0.50 1 calc PR B -2
C4D C 0.04900(17) 0.2059(6) -0.0336(2) 0.0496(14) Uiso 0.50 1 d PD B -2
H4D1 H 0.0667 0.2848 -0.0227 0.060 Uiso 0.50 1 calc PR B -2
H4D2 H 0.0606 0.1304 -0.0060 0.060 Uiso 0.50 1 calc PR B -2
C5D C 0.04101(13) 0.1451(6) -0.08442(19) 0.0436(12) Uiso 0.50 1 d PD B -2
H5D1 H 0.0247 0.2119 -0.1136 0.052 Uiso 0.50 1 calc PR B -2
H5D2 H 0.0279 0.0534 -0.0912 0.052 Uiso 0.50 1 calc PR B -2
C6D C 0.07348(17) 0.1178(7) -0.0863(3) 0.0613(19) Uiso 0.50 1 d PD B -2
H6D1 H 0.0657 0.0781 -0.1211 0.092 Uiso 0.50 1 calc PR B -2
H6D2 H 0.0896 0.0493 -0.0584 0.092 Uiso 0.50 1 calc PR B -2
H6D3 H 0.0864 0.2083 -0.0807 0.092 Uiso 0.50 1 calc PR B -2
C10 C 0.04313(6) 0.2063(2) 0.11257(8) 0.0287(5) Uani 1 1 d . . .
C11 C 0.01621(6) 0.3004(2) 0.11533(8) 0.0272(5) Uani 1 1 d . A .
C12 C -0.01988(6) 0.2746(2) 0.09493(8) 0.0288(5) Uani 1 1 d . . .
H12 H -0.0311 0.1894 0.0752 0.035 Uiso 1 1 calc R A .
C13 C -0.03987(6) 0.3735(2) 0.10333(8) 0.0288(5) Uani 1 1 d . A .
C14 C -0.02219(6) 0.4955(2) 0.13423(8) 0.0290(5) Uani 1 1 d . . .
H14 H -0.0352 0.5611 0.1415 0.035 Uiso 1 1 calc R A .
C15 C 0.01375(6) 0.5231(2) 0.15438(8) 0.0296(5) Uani 1 1 d . A .
H15 H 0.0251 0.6074 0.1747 0.035 Uiso 1 1 calc R . .
C16 C 0.03291(6) 0.4262(2) 0.14461(8) 0.0267(5) Uani 1 1 d . . .
C21 C 0.07689(5) 0.3003(2) 0.14187(8) 0.0256(5) Uani 1 1 d . A .
C22 C 0.11054(6) 0.2736(2) 0.15165(8) 0.0286(5) Uani 1 1 d . . .
H22 H 0.1145 0.1888 0.1381 0.034 Uiso 1 1 calc R A .
C23 C 0.13894(6) 0.3710(2) 0.18144(8) 0.0265(5) Uani 1 1 d . A .
C24 C 0.13203(6) 0.4975(2) 0.19908(8) 0.0277(5) Uani 1 1 d . . .
H24 H 0.1509 0.5655 0.2184 0.033 Uiso 1 1 calc R A .
C25 C 0.09825(6) 0.5258(2) 0.18894(8) 0.0268(5) Uani 1 1 d . A .
H25 H 0.0940 0.6125 0.2012 0.032 Uiso 1 1 calc R . .
C26 C 0.07053(5) 0.4259(2) 0.16060(8) 0.0254(5) Uani 1 1 d . A .
C30 C -0.07865(6) 0.3501(2) 0.08290(8) 0.0286(5) Uani 1 1 d . . .
C31 C -0.08952(6) 0.4040(2) 0.11856(8) 0.0313(5) Uani 1 1 d . A .
C32 C -0.07205(7) 0.3582(3) 0.17105(9) 0.0416(6) Uani 1 1 d . . .
H32 H -0.0529 0.2906 0.1848 0.050 Uiso 1 1 calc R A .
C33 C -0.08252(7) 0.4107(3) 0.20359(10) 0.0484(7) Uani 1 1 d . A .
H33 H -0.0709 0.3771 0.2391 0.058 Uiso 1 1 calc R . .
C34 C -0.10967(7) 0.5110(3) 0.18429(11) 0.0507(7) Uani 1 1 d . . .
H34 H -0.1168 0.5466 0.2065 0.061 Uiso 1 1 calc R A .
C35 C -0.12656(7) 0.5598(3) 0.13296(10) 0.0476(7) Uani 1 1 d . A .
H35 H -0.1450 0.6305 0.1200 0.057 Uiso 1 1 calc R . .
C36 C -0.11676(6) 0.5061(3) 0.10020(10) 0.0377(6) Uani 1 1 d . . .
H36 H -0.1288 0.5395 0.0646 0.045 Uiso 1 1 calc R A .
C40 C 0.17532(6) 0.3401(2) 0.19224(8) 0.0271(5) Uani 1 1 d . . .
C41 C 0.17462(6) 0.2873(2) 0.14527(9) 0.0289(5) Uani 1 1 d . A .
C42 C 0.18980(6) 0.1557(2) 0.14612(9) 0.0311(5) Uani 1 1 d . . .
H42 H 0.2014 0.0991 0.1776 0.037 Uiso 1 1 calc R A .
C43 C 0.18816(6) 0.1061(3) 0.10165(9) 0.0374(6) Uani 1 1 d . A .
H43 H 0.1985 0.0158 0.1027 0.045 Uiso 1 1 calc R . .
C44 C 0.17166(7) 0.1875(3) 0.05594(10) 0.0468(7) Uani 1 1 d . . .
H44 H 0.1709 0.1543 0.0257 0.056 Uiso 1 1 calc R A .
C45 C 0.15615(8) 0.3178(3) 0.05428(10) 0.0507(7) Uani 1 1 d . A .
H45 H 0.1448 0.3741 0.0228 0.061 Uiso 1 1 calc R . .
C46 C 0.15702(6) 0.3664(3) 0.09800(9) 0.0403(6) Uani 1 1 d . . .
H46 H 0.1456 0.4546 0.0960 0.048 Uiso 1 1 calc R A .
C50 C -0.10358(6) 0.2906(2) 0.03508(8) 0.0303(5) Uani 1 1 d . A .
C51 C -0.09777(5) 0.2642(2) -0.00809(8) 0.0274(5) Uani 1 1 d . . .
C52 C -0.10999(6) 0.1374(2) -0.03750(8) 0.0310(5) Uani 1 1 d . A .
H52 H -0.1209 0.0656 -0.0286 0.037 Uiso 1 1 calc R . .
C53 C -0.10642(6) 0.1151(2) -0.07951(9) 0.0347(6) Uani 1 1 d . . .
H53 H -0.1146 0.0277 -0.0990 0.042 Uiso 1 1 calc R A .
C54 C -0.09100(6) 0.2189(2) -0.09328(9) 0.0367(6) Uani 1 1 d . A .
H54 H -0.0886 0.2033 -0.1221 0.044 Uiso 1 1 calc R . .
C55 C -0.07908(6) 0.3456(2) -0.06484(8) 0.0340(5) Uani 1 1 d . . .
H55 H -0.0686 0.4177 -0.0743 0.041 Uiso 1 1 calc R A .
C56 C -0.08239(6) 0.3681(2) -0.02271(8) 0.0295(5) Uani 1 1 d . A .
H56 H -0.0741 0.4557 -0.0034 0.035 Uiso 1 1 calc R . .
C60 C 0.20606(6) 0.3560(2) 0.24099(9) 0.0286(5) Uani 1 1 d . A .
C61 C 0.20494(6) 0.3824(2) 0.28859(9) 0.0326(5) Uani 1 1 d . . .
C62 C 0.18783(6) 0.2855(3) 0.30277(9) 0.0404(6) Uani 1 1 d . A .
H62 H 0.1766 0.2021 0.2818 0.048 Uiso 1 1 calc R . .
C63 C 0.18702(7) 0.3100(3) 0.34725(11) 0.0541(8) Uani 1 1 d . . .
H63 H 0.1752 0.2436 0.3564 0.065 Uiso 1 1 calc R A .
C64 C 0.20330(7) 0.4299(4) 0.37821(11) 0.0624(9) Uani 1 1 d . A .
H64 H 0.2027 0.4463 0.4086 0.075 Uiso 1 1 calc R . .
C65 C 0.22047(7) 0.5259(3) 0.36497(10) 0.0557(8) Uani 1 1 d . . .
H65 H 0.2316 0.6090 0.3862 0.067 Uiso 1 1 calc R A .
C66 C 0.22171(6) 0.5023(3) 0.32077(9) 0.0418(6) Uani 1 1 d . A .
H66 H 0.2341 0.5683 0.3124 0.050 Uiso 1 1 calc R . .
C71 C -0.14024(6) 0.2475(2) 0.02165(9) 0.0337(5) Uani 1 1 d . . .
C72 C -0.14394(7) 0.1639(3) 0.05620(10) 0.0444(6) Uani 1 1 d . A .
H72 H -0.1230 0.1346 0.0891 0.053 Uiso 1 1 calc R . .
C73 C -0.17792(8) 0.1222(3) 0.04334(12) 0.0558(8) Uani 1 1 d . . .
H73 H -0.1801 0.0656 0.0675 0.067 Uiso 1 1 calc R A .
C74 C -0.20851(7) 0.1634(4) -0.00481(13) 0.0629(9) Uani 1 1 d . A .
H74 H -0.2317 0.1360 -0.0135 0.075 Uiso 1 1 calc R . .
C75 C -0.20537(7) 0.2441(3) -0.04004(12) 0.0549(8) Uani 1 1 d . . .
H75 H -0.2264 0.2715 -0.0732 0.066 Uiso 1 1 calc R A .
C76 C -0.17131(6) 0.2856(3) -0.02713(10) 0.0428(6) Uani 1 1 d . A .
H76 H -0.1693 0.3404 -0.0518 0.051 Uiso 1 1 calc R . .
C81 C 0.24297(6) 0.3476(2) 0.25181(9) 0.0289(5) Uani 1 1 d . . .
C82 C 0.27106(6) 0.2817(2) 0.29822(9) 0.0336(5) Uani 1 1 d . A .
H82 H 0.2663 0.2403 0.3223 0.040 Uiso 1 1 calc R . .
C83 C 0.30588(6) 0.2759(2) 0.30970(10) 0.0393(6) Uani 1 1 d . . .
H83 H 0.3245 0.2294 0.3412 0.047 Uiso 1 1 calc R A .
C84 C 0.31343(6) 0.3375(3) 0.27548(10) 0.0408(6) Uani 1 1 d . A .
H84 H 0.3372 0.3341 0.2834 0.049 Uiso 1 1 calc R . .
C85 C 0.28610(6) 0.4040(2) 0.22978(10) 0.0377(6) Uani 1 1 d . . .
H85 H 0.2912 0.4468 0.2062 0.045 Uiso 1 1 calc R A .
C86 C 0.25122(6) 0.4089(2) 0.21794(9) 0.0334(5) Uani 1 1 d . A .
H86 H 0.2327 0.4548 0.1862 0.040 Uiso 1 1 calc R . .
Cl1 Cl 0.2387(3) -0.0691(14) 0.4214(5) 0.131(6) Uani 0.095(2) 1 d P C -1
Cl2 Cl 0.2782(5) -0.2305(14) 0.5144(5) 0.147(7) Uani 0.095(2) 1 d P C -1
C1S C 0.2749(8) -0.105(3) 0.4807(12) 0.057(8) Uiso 0.095(2) 1 d P C -1
H1S1 H 0.2952 -0.1130 0.4761 0.068 Uiso 0.095(2) 1 calc PR C -1
H1S2 H 0.2798 -0.0176 0.5025 0.068 Uiso 0.095(2) 1 calc PR C -1

loop_
_atom_site_aniso_label
_atom_site_aniso_U_11
_atom_site_aniso_U_22
_atom_site_aniso_U_33
_atom_site_aniso_U_23
_atom_site_aniso_U_13
_atom_site_aniso_U_12
C1A 0.0296(12) 0.0280(12) 0.0397(13) -0.0032(10) 0.0181(11) -0.0001(10)
C2A 0.0382(14) 0.0325(13) 0.0400(14) 0.0024(11) 0.0203(12) -0.0019(11)
C3A 0.070(2) 0.0512(18) 0.0624(19) 0.0186(15) 0.0421(17) 0.0189(15)
C3C 0.070(2) 0.0512(18) 0.0624(19) 0.0186(15) 0.0421(17) 0.0189(15)
C1B 0.0296(12) 0.0322(13) 0.0339(13) -0.0062(10) 0.0163(11) -0.0006(10)
C2B 0.0430(14) 0.0378(14) 0.0334(13) 0.0015(11) 0.0194(12) 0.0100(11)
C3B 0.0427(16) 0.0704(19) 0.0339(14) -0.0023(13) 0.0180(12) -0.0161(14)
C3D 0.0427(16) 0.0704(19) 0.0339(14) -0.0023(13) 0.0180(12) -0.0161(14)
C10 0.0253(12) 0.0299(12) 0.0291(12) -0.0021(10) 0.0142(10) 0.0002(9)
C11 0.0281(12) 0.0289(12) 0.0223(11) 0.0027(9) 0.0127(10) 0.0009(10)
C12 0.0290(12) 0.0273(12) 0.0269(12) 0.0003(9) 0.0137(10) -0.0023(10)
C13 0.0275(12) 0.0330(13) 0.0251(11) 0.0035(10) 0.0142(10) 0.0013(10)
C14 0.0285(12) 0.0296(12) 0.0301(12) 0.0025(10) 0.0171(10) 0.0022(10)
C15 0.0318(13) 0.0257(12) 0.0284(12) -0.0006(10) 0.0151(10) 0.0003(10)
C16 0.0260(12) 0.0284(12) 0.0228(11) 0.0025(9) 0.0119(10) -0.0003(9)
C21 0.0244(11) 0.0273(12) 0.0224(11) 0.0024(9) 0.0116(9) 0.0030(9)
C22 0.0313(13) 0.0267(12) 0.0272(12) -0.0021(9) 0.0158(10) 0.0026(10)
C23 0.0268(12) 0.0273(12) 0.0234(11) 0.0029(9) 0.0128(10) 0.0011(9)
C24 0.0258(12) 0.0285(12) 0.0257(11) -0.0004(9) 0.0124(10) -0.0019(9)
C25 0.0302(12) 0.0242(12) 0.0263(11) -0.0012(9) 0.0159(10) 0.0008(9)
C26 0.0261(12) 0.0262(12) 0.0236(11) 0.0024(9) 0.0137(10) 0.0017(9)
C30 0.0292(12) 0.0293(12) 0.0276(12) 0.0021(10) 0.0159(10) 0.0008(10)
C31 0.0304(13) 0.0357(13) 0.0287(12) -0.0075(10) 0.0171(11) -0.0121(10)
C32 0.0461(15) 0.0440(15) 0.0331(13) -0.0034(11) 0.0213(12) -0.0104(12)
C33 0.0574(18) 0.0573(18) 0.0332(14) -0.0041(13) 0.0269(13) -0.0153(15)
C34 0.0533(17) 0.0635(19) 0.0482(17) -0.0138(14) 0.0362(15) -0.0120(15)
C35 0.0414(15) 0.0594(18) 0.0482(16) -0.0098(13) 0.0288(13) -0.0032(13)
C36 0.0343(14) 0.0483(15) 0.0358(13) -0.0059(12) 0.0228(12) -0.0034(12)
C40 0.0266(12) 0.0249(12) 0.0310(12) 0.0007(10) 0.0168(10) 0.0012(9)
C41 0.0240(12) 0.0282(12) 0.0331(12) -0.0008(10) 0.0151(10) -0.0014(9)
C42 0.0244(12) 0.0311(13) 0.0336(13) -0.0004(10) 0.0136(10) -0.0008(10)
C43 0.0331(13) 0.0356(14) 0.0444(15) -0.0099(12) 0.0222(12) -0.0027(11)
C44 0.0524(17) 0.0562(18) 0.0381(15) -0.0075(13) 0.0291(13) -0.0023(14)
C45 0.0666(19) 0.0533(17) 0.0396(15) 0.0106(13) 0.0342(14) 0.0097(14)
C46 0.0458(15) 0.0381(14) 0.0381(14) 0.0063(11) 0.0242(12) 0.0092(12)
C50 0.0277(12) 0.0304(12) 0.0318(13) -0.0006(10) 0.0160(10) 0.0001(10)
C51 0.0203(11) 0.0310(13) 0.0251(11) -0.0014(9) 0.0091(9) 0.0015(9)
C52 0.0269(12) 0.0290(13) 0.0332(13) 0.0006(10) 0.0144(10) 0.0006(10)
C53 0.0361(13) 0.0286(13) 0.0347(13) -0.0058(10) 0.0167(11) 0.0036(10)
C54 0.0443(15) 0.0370(14) 0.0320(13) -0.0011(11) 0.0233(12) 0.0055(11)
C55 0.0376(14) 0.0332(13) 0.0314(12) 0.0028(10) 0.0194(11) 0.0034(11)
C56 0.0282(12) 0.0290(12) 0.0264(12) -0.0024(10) 0.0122(10) 0.0001(10)
C60 0.0267(12) 0.0250(12) 0.0340(12) 0.0006(10) 0.0168(10) 0.0010(9)
C61 0.0213(12) 0.0410(14) 0.0296(12) 0.0004(11) 0.0105(10) 0.0077(10)
C62 0.0351(14) 0.0502(16) 0.0356(14) 0.0063(12) 0.0196(12) 0.0089(12)
C63 0.0421(16) 0.082(2) 0.0433(16) 0.0175(16) 0.0267(14) 0.0189(15)
C64 0.0375(16) 0.113(3) 0.0350(16) -0.0002(17) 0.0191(13) 0.0249(17)
C65 0.0322(15) 0.080(2) 0.0416(16) -0.0195(15) 0.0123(13) 0.0095(14)
C66 0.0255(13) 0.0537(16) 0.0384(14) -0.0093(12) 0.0130(11) 0.0035(11)
C71 0.0298(13) 0.0364(14) 0.0383(13) -0.0092(11) 0.0211(11) -0.0059(10)
C72 0.0386(14) 0.0530(17) 0.0460(15) -0.0148(13) 0.0264(13) -0.0146(12)
C73 0.0570(19) 0.068(2) 0.0623(19) -0.0257(16) 0.0454(17) -0.0274(15)
C74 0.0347(16) 0.093(2) 0.071(2) -0.0370(19) 0.0353(16) -0.0251(16)
C75 0.0312(15) 0.075(2) 0.0546(18) -0.0181(15) 0.0215(14) -0.0028(14)
C76 0.0296(14) 0.0498(16) 0.0472(15) -0.0100(12) 0.0205(12) -0.0027(12)
C81 0.0261(12) 0.0243(12) 0.0343(12) -0.0049(10) 0.0155(10) -0.0026(9)
C82 0.0303(13) 0.0298(13) 0.0388(13) -0.0036(10) 0.0182(11) -0.0019(10)
C83 0.0273(13) 0.0332(14) 0.0459(15) -0.0015(11) 0.0135(12) 0.0021(10)
C84 0.0290(13) 0.0352(14) 0.0589(17) -0.0062(13) 0.0250(13) 0.0007(11)
C85 0.0388(14) 0.0336(14) 0.0498(15) -0.0072(12) 0.0303(13) -0.0076(11)
C86 0.0292(13) 0.0286(13) 0.0385(13) -0.0013(10) 0.0166(11) -0.0008(10)
Cl1 0.102(9) 0.114(10) 0.138(11) -0.028(8) 0.042(8) -0.003(7)
Cl2 0.263(19) 0.101(9) 0.124(11) -0.049(8) 0.138(13) -0.069(11)

loop_
_atom_type_symbol
_atom_type_description
_atom_type_scat_dispersion_real
_atom_type_scat_dispersion_imag
_atom_type_scat_source
C C 0.0181 0.0091 'International Tables Vol C Tables 4.2.6.8 and 6.1.1.4'
H H 0.0000 0.0000 'International Tables Vol C Tables 4.2.6.8 and 6.1.1.4'
Cl Cl 0.3639 0.7018 'International Tables Vol C Tables 4.2.6.8 and 6.1.1.4'

loop_
_geom_angle_atom_site_label_1
_geom_angle_atom_site_label_2
_geom_angle_atom_site_label_3
_geom_angle
C2A C1A C10 116.07(18)
C1A C2A C3A 112.1(2)
C4A C3A C2A 121.0(4)
C3A C4A C5A 111.4(5)
C4A C5A C6A 114.7(5)
C4C C5C C6C 112.5(6)
C2B C1B C10 114.98(18)
C1B C2B C3B 114.6(2)
C4B C3B C2B 126.8(3)
C3B C4B C5B 116.9(4)
C6B C5B C4B 113.2(4)
C4D C5D C6D 115.2(5)
C21 C10 C11 100.94(17)
C21 C10 C1B 112.64(17)
C11 C10 C1B 112.82(17)
C21 C10 C1A 110.28(17)
C11 C10 C1A 111.59(17)
C1B C10 C1A 108.47(17)
C12 C11 C16 120.06(19)
C12 C11 C10 129.00(19)
C16 C11 C10 110.92(18)
C11 C12 C13 120.2(2)
C12 C13 C14 118.5(2)
C12 C13 C30 122.45(19)
C14 C13 C30 119.00(19)
C15 C14 C13 121.7(2)
C14 C15 C16 119.1(2)
C15 C16 C11 120.35(19)
C15 C16 C26 131.4(2)
C11 C16 C26 108.26(18)
C22 C21 C26 120.45(19)
C22 C21 C10 128.54(19)
C26 C21 C10 111.00(18)
C21 C22 C23 120.3(2)
C24 C23 C22 118.62(19)
C24 C23 C40 121.56(19)
C22 C23 C40 119.80(19)
C25 C24 C23 121.4(2)
C24 C25 C26 119.3(2)
C25 C26 C21 119.83(19)
C25 C26 C16 131.38(19)
C21 C26 C16 108.79(18)
C50 C30 C13 124.81(19)
C50 C30 C31 120.35(19)
C13 C30 C31 114.78(18)
C36 C31 C32 118.2(2)
C36 C31 C30 120.19(19)
C32 C31 C30 121.5(2)
C31 C32 C33 120.4(2)
C34 C33 C32 120.0(2)
C35 C34 C33 120.2(2)
C34 C35 C36 120.0(3)
C35 C36 C31 121.0(2)
C60 C40 C41 123.30(19)
C60 C40 C23 122.25(19)
C41 C40 C23 114.44(18)
C42 C41 C46 118.1(2)
C42 C41 C40 121.48(19)
C46 C41 C40 120.34(19)
C43 C42 C41 120.9(2)
C44 C43 C42 120.2(2)
C43 C44 C45 119.6(2)
C46 C45 C44 120.5(2)
C45 C46 C41 120.6(2)
C30 C50 C51 124.39(19)
C30 C50 C71 121.1(2)
C51 C50 C71 114.49(18)
C56 C51 C52 118.1(2)
C56 C51 C50 121.51(19)
C52 C51 C50 120.27(19)
C53 C52 C51 120.7(2)
C54 C53 C52 120.4(2)
C53 C54 C55 119.6(2)
C56 C55 C54 120.3(2)
C55 C56 C51 121.0(2)
C40 C60 C81 123.8(2)
C40 C60 C61 121.00(19)
C81 C60 C61 115.16(18)
C66 C61 C62 118.3(2)
C66 C61 C60 121.0(2)
C62 C61 C60 120.7(2)
C63 C62 C61 120.6(3)
C64 C63 C62 120.4(3)
C65 C64 C63 119.8(3)
C64 C65 C66 120.5(3)
C65 C66 C61 120.5(3)
C72 C71 C76 118.5(2)
C72 C71 C50 121.1(2)
C76 C71 C50 120.4(2)
C71 C72 C73 121.0(3)
C74 C73 C72 119.7(3)
C75 C74 C73 120.2(3)
C74 C75 C76 120.0(3)
C71 C76 C75 120.6(3)
C86 C81 C82 117.7(2)
C86 C81 C60 122.0(2)
C82 C81 C60 120.2(2)
C83 C82 C81 121.1(2)
C84 C83 C82 120.2(2)
C85 C84 C83 119.4(2)
C84 C85 C86 120.6(2)
C85 C86 C81 121.0(2)
Cl2 C1S Cl1 124(2)

loop_
_geom_bond_atom_site_label_1
_geom_bond_atom_site_label_2
_geom_bond_distance
C1A C2A 1.519(3)
C1A C10 1.549(3)
C2A C3A 1.524(3)
C3A C4A 1.454(7)
C4A C5A 1.481(9)
C5A C6A 1.519(6)
C4C C5C 1.491(10)
C5C C6C 1.530(8)
C1B C2B 1.510(3)
C1B C10 1.541(3)
C2B C3B 1.526(3)
C3B C4B 1.381(5)
C4B C5B 1.534(6)
C5B C6B 1.504(6)
C4D C5D 1.485(6)
C5D C6D 1.502(7)
C10 C21 1.525(3)
C10 C11 1.526(3)
C11 C12 1.385(3)
C11 C16 1.405(3)
C12 C13 1.401(3)
C13 C14 1.402(3)
C13 C30 1.492(3)
C14 C15 1.383(3)
C15 C16 1.384(3)
C16 C26 1.463(3)
C21 C22 1.380(3)
C21 C26 1.397(3)
C22 C23 1.402(3)
C23 C24 1.397(3)
C23 C40 1.493(3)
C24 C25 1.384(3)
C25 C26 1.395(3)
C30 C50 1.358(3)
C30 C31 1.496(3)
C31 C36 1.391(3)
C31 C32 1.391(3)
C32 C33 1.394(3)
C33 C34 1.374(4)
C34 C35 1.373(4)
C35 C36 1.382(3)
C40 C60 1.350(3)
C40 C41 1.490(3)
C41 C42 1.393(3)
C41 C46 1.399(3)
C42 C43 1.387(3)
C43 C44 1.377(3)
C44 C45 1.383(4)
C45 C46 1.380(3)
C50 C51 1.489(3)
C50 C71 1.502(3)
C51 C56 1.394(3)
C51 C52 1.394(3)
C52 C53 1.384(3)
C53 C54 1.379(3)
C54 C55 1.381(3)
C55 C56 1.381(3)
C60 C81 1.490(3)
C60 C61 1.492(3)
C61 C66 1.393(3)
C61 C62 1.396(3)
C62 C63 1.387(3)
C63 C64 1.376(4)
C64 C65 1.374(4)
C65 C66 1.389(3)
C71 C72 1.387(3)
C71 C76 1.395(3)
C72 C73 1.393(3)
C73 C74 1.384(4)
C74 C75 1.375(4)
C75 C76 1.395(3)
C81 C86 1.392(3)
C81 C82 1.399(3)
C82 C83 1.390(3)
C83 C84 1.381(3)
C84 C85 1.379(3)
C85 C86 1.388(3)
Cl1 C1S 1.65(3)
Cl2 C1S 1.51(3)
